data_7157431
loop_
_publ_author_name
'Rong, Jing'
'Jiang, Hao'
'Wang, Sijing'
'Su, Zhenni'
'Wang, Huiyan'
'Tao, Chuanzhou'

_publ_section_title
;
 Metal-free cascade reactions of aziridines with arylalkynes and
 aryldiazoniums: facile access to arylazopyrrolines.
;
_journal_issue 16
_journal_name_full 'Organic &amp; biomolecular chemistry'
_journal_page_first 3149
_journal_page_last 3157
_journal_paper_doi 10.1039/d0ob00346h
_journal_volume 18
_journal_year 2020
_chemical_formula_sum 'C32 H33 N5 O4 S'
_chemical_formula_weight 583.69
_space_group_crystal_system monoclinic
_space_group_IT_number 14
_space_group_name_Hall '-P 2ybc'
_space_group_name_H-M_alt 'P 1 21/c 1'
_atom_sites_solution_hydrogens mixed
_audit_creation_method SHELXL-2016/6
_audit_update_record
;
2020-03-09 deposited with the CCDC.	2020-03-27 downloaded from the CCDC.
;
_cell_angle_alpha 90
_cell_angle_beta 101.759(3)
_cell_angle_gamma 90
_cell_formula_units_Z 4
_cell_length_a 8.3154(14)
_cell_length_b 20.340(4)
_cell_length_c 17.962(3)
_cell_measurement_reflns_used 1379
_cell_measurement_temperature 296(2)
_cell_measurement_theta_max 19.70
_cell_measurement_theta_min 2.31
_cell_volume 2974.2(9)
_computing_structure_refinement 'SHELXL-2016/6 (Sheldrick, 2016)'
_computing_structure_solution 'SHELXT 2014/5 (Sheldrick, 2014)'
_diffrn_ambient_temperature 296(2)
_diffrn_measured_fraction_theta_full 0.999
_diffrn_measured_fraction_theta_max 0.992
_diffrn_measurement_device_type 'Bruker APEX-II CCD'
_diffrn_measurement_method '\f and \w scans'
_diffrn_radiation_type MoK\a
_diffrn_radiation_wavelength 0.71073
_diffrn_reflns_av_R_equivalents 0.0720
_diffrn_reflns_av_unetI/netI 0.1015
_diffrn_reflns_Laue_measured_fraction_full 0.999
_diffrn_reflns_Laue_measured_fraction_max 0.992
_diffrn_reflns_limit_h_max 9
_diffrn_reflns_limit_h_min -10
_diffrn_reflns_limit_k_max 26
_diffrn_reflns_limit_k_min -26
_diffrn_reflns_limit_l_max 20
_diffrn_reflns_limit_l_min -23
_diffrn_reflns_number 18482
_diffrn_reflns_point_group_measured_fraction_full 0.999
_diffrn_reflns_point_group_measured_fraction_max 0.992
_diffrn_reflns_theta_full 25.242
_diffrn_reflns_theta_max 27.567
_diffrn_reflns_theta_min 1.531
_exptl_absorpt_coefficient_mu 0.154
_exptl_crystal_colour yellow
_exptl_crystal_density_diffrn 1.303
_exptl_crystal_description prism
_exptl_crystal_F_000 1232
_exptl_crystal_size_max 0.15
_exptl_crystal_size_mid 0.12
_exptl_crystal_size_min 0.10
_refine_diff_density_max 0.404
_refine_diff_density_min -0.296
_refine_diff_density_rms 0.052
_refine_ls_extinction_method none
_refine_ls_goodness_of_fit_ref 0.983
_refine_ls_hydrogen_treatment mixed
_refine_ls_matrix_type full
_refine_ls_number_parameters 389
_refine_ls_number_reflns 6830
_refine_ls_number_restraints 0
_refine_ls_restrained_S_all 0.983
_refine_ls_R_factor_all 0.1548
_refine_ls_R_factor_gt 0.0592
_refine_ls_shift/su_max 0.002
_refine_ls_shift/su_mean 0.000
_refine_ls_structure_factor_coef Fsqd
_refine_ls_weighting_details 'w=1/[\s^2^(Fo^2^)+(0.0600P)^2^] where P=(Fo^2^+2Fc^2^)/3'
_refine_ls_weighting_scheme calc
_refine_ls_wR_factor_gt 0.1285
_refine_ls_wR_factor_ref 0.1675
_reflns_Friedel_coverage 0.000
_reflns_number_gt 2905
_reflns_number_total 6830
_reflns_threshold_expression 'I > 2\s(I)'
_cod_data_source_file d0ob00346h2.cif
_cod_data_source_block rj_1_0m
_cod_depositor_comments 'Adding full bibliography for 7157431--7157432.cif.'
_cod_original_cell_volume 2974.3(9)
_cod_original_sg_symbol_H-M 'P 21/c'
_cod_database_code 7157431
_shelx_shelxl_version_number 2016/6
_shelx_space_group_comment
;
The symmetry employed for this shelxl refinement is uniquely defined
by the following loop, which should always be used as a source of
symmetry information in preference to the above space-group names.
They are only intended as comments.
;

loop_
_space_group_symop_operation_xyz
'x, y, z'
'-x, y+1/2, -z+1/2'
'-x, -y, -z'
'x, -y-1/2, z-1/2'

loop_
_atom_site_label
_atom_site_type_symbol
_atom_site_fract_x
_atom_site_fract_y
_atom_site_fract_z
_atom_site_U_iso_or_equiv
_atom_site_adp_type
_atom_site_occupancy
_atom_site_site_symmetry_order
_atom_site_calc_flag
_atom_site_refinement_flags_posn
_atom_site_refinement_flags_adp
_atom_site_refinement_flags_occupancy
_atom_site_disorder_assembly
_atom_site_disorder_group
S1 S 0.38956(10) 0.77193(4) 0.31705(5) 0.0530(3) Uani 1 1 d . . . . .
O1 O 0.1006(3) 0.42922(11) 0.58864(15) 0.0793(8) Uani 1 1 d . . . . .
O2 O 0.3104(3) 0.35795(10) 0.61306(13) 0.0617(6) Uani 1 1 d . . . . .
O3 O 0.2565(2) 0.81734(11) 0.31374(13) 0.0671(7) Uani 1 1 d . . . . .
O4 O 0.3716(3) 0.71782(11) 0.26525(13) 0.0680(7) Uani 1 1 d . . . . .
N1 N 0.9653(3) 0.68900(13) 0.60081(15) 0.0552(7) Uani 1 1 d . . . . .
N2 N 1.1342(4) 0.69234(19) 0.6230(2) 0.0699(9) Uani 1 1 d . . . . .
N3 N 0.6143(3) 0.68643(11) 0.54794(13) 0.0465(6) Uani 1 1 d . . . . .
N4 N 0.6787(3) 0.62844(11) 0.57715(14) 0.0511(7) Uani 1 1 d . . . . .
H4 H 0.783294 0.623551 0.590577 0.061 Uiso 1 1 calc R U . . .
N5 N 0.4289(3) 0.74131(12) 0.40124(14) 0.0495(7) Uani 1 1 d . . . . .
H5 H 0.442540 0.699579 0.407034 0.059 Uiso 1 1 calc R U . . .
C1 C 0.8883(4) 0.74018(15) 0.56913(16) 0.0444(7) Uani 1 1 d . . . . .
C2 C 0.7079(4) 0.73616(14) 0.54264(16) 0.0401(7) Uani 1 1 d . . . . .
C3 C 0.6190(3) 0.79759(13) 0.50826(17) 0.0420(7) Uani 1 1 d . . . . .
H3 H 0.677194 0.814066 0.469780 0.050 Uiso 1 1 calc R U . . .
C4 C 0.4417(4) 0.78346(15) 0.46817(17) 0.0477(8) Uani 1 1 d . . . . .
H4A H 0.384913 0.762541 0.503935 0.057 Uiso 1 1 calc R U . . .
H4B H 0.386843 0.824824 0.452818 0.057 Uiso 1 1 calc R U . . .
C5 C 0.5742(4) 0.57737(14) 0.58505(16) 0.0454(8) Uani 1 1 d . . . . .
C6 C 0.4043(4) 0.58633(15) 0.57527(19) 0.0557(9) Uani 1 1 d . . . . .
H6 H 0.359165 0.627869 0.563928 0.067 Uiso 1 1 calc R U . . .
C7 C 0.3044(4) 0.53443(15) 0.58229(19) 0.0592(9) Uani 1 1 d . . . . .
H7 H 0.191877 0.541334 0.576172 0.071 Uiso 1 1 calc R U . . .
C8 C 0.3669(4) 0.47157(14) 0.59836(17) 0.0485(8) Uani 1 1 d . . . . .
C9 C 0.5362(4) 0.46289(15) 0.60983(18) 0.0542(9) Uani 1 1 d . . . . .
H9 H 0.581183 0.421528 0.622539 0.065 Uiso 1 1 calc R U . . .
C10 C 0.6370(4) 0.51454(15) 0.60260(17) 0.0525(8) Uani 1 1 d . . . . .
H10 H 0.749576 0.507595 0.609539 0.063 Uiso 1 1 calc R U . . .
C11 C 0.2619(4) 0.41360(17) 0.60171(19) 0.0568(9) Uani 1 1 d . . . . .
C12 C -0.0170(5) 0.37463(18) 0.5899(2) 0.0787(12) Uani 1 1 d . . . . .
H12A H -0.123155 0.385553 0.558771 0.094 Uiso 1 1 calc R U . . .
H12B H 0.022717 0.334782 0.570071 0.094 Uiso 1 1 calc R U . . .
C13 C -0.0313(5) 0.3650(2) 0.6683(3) 0.0961(14) Uani 1 1 d . . . . .
H13A H -0.074251 0.404201 0.686763 0.144 Uiso 1 1 calc R U . . .
H13B H 0.074952 0.355509 0.698823 0.144 Uiso 1 1 calc R U . . .
H13C H -0.104218 0.328909 0.671158 0.144 Uiso 1 1 calc R U . . .
C14 C 0.6197(3) 0.85210(14) 0.56602(17) 0.0441(7) Uani 1 1 d . . . . .
C15 C 0.5814(4) 0.83930(16) 0.63589(18) 0.0549(9) Uani 1 1 d . . . . .
H15 H 0.554055 0.796674 0.647369 0.066 Uiso 1 1 calc R U . . .
C16 C 0.5827(4) 0.88836(17) 0.6890(2) 0.0642(10) Uani 1 1 d . . . . .
H16 H 0.554340 0.878754 0.735278 0.077 Uiso 1 1 calc R U . . .
C17 C 0.6256(4) 0.95117(18) 0.6738(2) 0.0695(10) Uani 1 1 d . . . . .
H17 H 0.631999 0.983856 0.710479 0.083 Uiso 1 1 calc R U . . .
C18 C 0.6591(5) 0.96539(17) 0.6039(2) 0.0786(12) Uani 1 1 d . . . . .
H18 H 0.683832 1.008309 0.592323 0.094 Uiso 1 1 calc R U . . .
C19 C 0.6564(4) 0.91584(15) 0.5503(2) 0.0606(9) Uani 1 1 d . . . . .
H19 H 0.679645 0.925993 0.503097 0.073 Uiso 1 1 calc R U . . .
C20 C 0.9759(3) 0.80322(15) 0.56052(18) 0.0459(8) Uani 1 1 d . . . . .
C21 C 1.0378(4) 0.84055(17) 0.6242(2) 0.0637(9) Uani 1 1 d . . . . .
H21 H 1.021846 0.826971 0.671649 0.076 Uiso 1 1 calc R U . . .
C22 C 1.1230(5) 0.8979(2) 0.6179(3) 0.0861(13) Uani 1 1 d . . . . .
H22 H 1.165809 0.922471 0.661070 0.103 Uiso 1 1 calc R U . . .
C23 C 1.1441(5) 0.9182(2) 0.5482(3) 0.0930(14) Uani 1 1 d . . . . .
H23 H 1.199068 0.957388 0.543781 0.112 Uiso 1 1 calc R U . . .
C24 C 1.0850(5) 0.8815(2) 0.4850(3) 0.0790(12) Uani 1 1 d . . . . .
H24 H 1.100137 0.895796 0.437699 0.095 Uiso 1 1 calc R U . . .
C25 C 1.0030(4) 0.82343(17) 0.4906(2) 0.0599(9) Uani 1 1 d . . . . .
H25 H 0.965997 0.797921 0.447589 0.072 Uiso 1 1 calc R U . . .
C26 C 0.5590(4) 0.81863(15) 0.30387(17) 0.0484(8) Uani 1 1 d . . . . .
C27 C 0.5548(5) 0.88596(17) 0.3069(2) 0.0697(10) Uani 1 1 d . . . . .
H27 H 0.462190 0.907172 0.316706 0.084 Uiso 1 1 calc R U . . .
C28 C 0.6882(5) 0.92231(17) 0.2955(2) 0.0748(11) Uani 1 1 d . . . . .
H28 H 0.683461 0.967930 0.297791 0.090 Uiso 1 1 calc R U . . .
C29 C 0.8276(4) 0.89324(16) 0.28073(19) 0.0561(9) Uani 1 1 d . . . . .
C30 C 0.8308(4) 0.82508(16) 0.27900(19) 0.0588(9) Uani 1 1 d . . . . .
H30 H 0.924170 0.803930 0.269982 0.071 Uiso 1 1 calc R U . . .
C31 C 0.6993(4) 0.78785(15) 0.29029(18) 0.0564(9) Uani 1 1 d . . . . .
H31 H 0.704566 0.742206 0.288808 0.068 Uiso 1 1 calc R U . . .
C32 C 0.9708(4) 0.93319(17) 0.2663(2) 0.0782(11) Uani 1 1 d . . . . .
H32A H 1.068564 0.906842 0.276643 0.117 Uiso 1 1 calc R U . . .
H32B H 0.985313 0.971050 0.298903 0.117 Uiso 1 1 calc R U . . .
H32C H 0.949628 0.947147 0.214155 0.117 Uiso 1 1 calc R U . . .
H2C H 1.173(5) 0.6623(18) 0.655(2) 0.084(14) Uiso 1 1 d . . . . .
H2D H 1.176(5) 0.743(2) 0.640(2) 0.134(17) Uiso 1 1 d . . . . .

loop_
_atom_site_aniso_label
_atom_site_aniso_U_11
_atom_site_aniso_U_22
_atom_site_aniso_U_33
_atom_site_aniso_U_23
_atom_site_aniso_U_13
_atom_site_aniso_U_12
S1 0.0433(5) 0.0593(6) 0.0508(5) -0.0016(4) -0.0037(4) 0.0043(4)
O1 0.0596(17) 0.0543(15) 0.127(2) 0.0219(15) 0.0271(15) -0.0005(13)
O2 0.0722(16) 0.0376(13) 0.0778(17) 0.0089(12) 0.0212(13) 0.0044(12)
O3 0.0458(13) 0.0805(16) 0.0698(16) 0.0059(13) -0.0006(11) 0.0222(12)
O4 0.0612(15) 0.0744(16) 0.0630(15) -0.0220(13) 0.0000(12) -0.0097(13)
N1 0.0467(17) 0.0551(17) 0.0590(17) 0.0050(14) -0.0010(13) 0.0094(14)
N2 0.0437(19) 0.068(2) 0.091(3) 0.010(2) -0.0044(16) 0.0128(17)
N3 0.0523(16) 0.0354(14) 0.0485(16) 0.0052(12) 0.0021(12) 0.0025(13)
N4 0.0476(16) 0.0394(15) 0.0616(18) 0.0063(13) 0.0001(13) 0.0006(13)
N5 0.0519(16) 0.0403(14) 0.0525(17) 0.0015(13) 0.0015(12) -0.0009(12)
C1 0.0447(19) 0.0467(19) 0.0398(18) -0.0023(15) 0.0041(14) 0.0023(16)
C2 0.0423(18) 0.0371(17) 0.0395(17) -0.0033(14) 0.0048(13) 0.0003(15)
C3 0.0385(17) 0.0395(17) 0.0465(19) 0.0025(14) 0.0051(14) 0.0010(14)
C4 0.0458(19) 0.0473(19) 0.049(2) 0.0006(15) 0.0071(15) 0.0031(15)
C5 0.051(2) 0.0364(17) 0.0474(19) 0.0032(14) 0.0073(15) -0.0005(16)
C6 0.057(2) 0.0384(18) 0.072(2) 0.0144(17) 0.0145(18) 0.0078(17)
C7 0.054(2) 0.0437(19) 0.083(3) 0.0140(18) 0.0232(19) 0.0052(18)
C8 0.054(2) 0.0380(18) 0.055(2) 0.0050(15) 0.0162(16) -0.0031(16)
C9 0.060(2) 0.0358(18) 0.066(2) 0.0110(16) 0.0108(17) 0.0067(17)
C10 0.0486(19) 0.0439(19) 0.062(2) 0.0018(16) 0.0033(16) 0.0062(17)
C11 0.063(2) 0.048(2) 0.062(2) 0.0049(18) 0.0195(18) 0.0039(19)
C12 0.070(3) 0.068(3) 0.098(3) 0.011(2) 0.016(2) -0.005(2)
C13 0.084(3) 0.100(3) 0.104(4) 0.016(3) 0.019(3) -0.005(3)
C14 0.0393(17) 0.0375(17) 0.052(2) 0.0024(15) 0.0021(14) 0.0010(14)
C15 0.067(2) 0.0404(19) 0.055(2) 0.0036(17) 0.0066(17) -0.0006(17)
C16 0.079(3) 0.056(2) 0.057(2) -0.0006(19) 0.0130(19) 0.010(2)
C17 0.084(3) 0.050(2) 0.073(3) -0.013(2) 0.013(2) 0.007(2)
C18 0.105(3) 0.038(2) 0.097(3) -0.004(2) 0.029(3) -0.004(2)
C19 0.076(2) 0.0407(19) 0.069(2) 0.0077(18) 0.0228(19) 0.0010(18)
C20 0.0399(18) 0.0469(18) 0.049(2) -0.0026(16) 0.0040(14) -0.0011(15)
C21 0.068(2) 0.063(2) 0.058(2) -0.0076(19) 0.0066(18) -0.012(2)
C22 0.082(3) 0.068(3) 0.101(4) -0.018(3) 0.003(3) -0.022(2)
C23 0.077(3) 0.067(3) 0.133(4) 0.010(3) 0.016(3) -0.030(2)
C24 0.063(3) 0.086(3) 0.091(3) 0.029(3) 0.024(2) -0.005(2)
C25 0.050(2) 0.071(2) 0.059(2) 0.0001(19) 0.0141(17) -0.0013(19)
C26 0.0497(19) 0.0444(19) 0.0482(19) 0.0006(15) 0.0033(15) 0.0045(16)
C27 0.063(2) 0.050(2) 0.099(3) 0.005(2) 0.024(2) 0.010(2)
C28 0.082(3) 0.042(2) 0.104(3) 0.004(2) 0.028(2) 0.006(2)
C29 0.059(2) 0.048(2) 0.059(2) 0.0040(17) 0.0064(17) -0.0010(18)
C30 0.056(2) 0.055(2) 0.065(2) 0.0003(18) 0.0113(17) 0.0068(18)
C31 0.058(2) 0.0421(19) 0.066(2) -0.0004(17) 0.0049(18) 0.0012(18)
C32 0.072(3) 0.062(2) 0.097(3) 0.010(2) 0.009(2) -0.007(2)

loop_
_atom_type_symbol
_atom_type_description
_atom_type_scat_dispersion_real
_atom_type_scat_dispersion_imag
_atom_type_scat_source
C C 0.0033 0.0016 'International Tables Vol C Tables 4.2.6.8 and 6.1.1.4'
H H 0.0000 0.0000 'International Tables Vol C Tables 4.2.6.8 and 6.1.1.4'
N N 0.0061 0.0033 'International Tables Vol C Tables 4.2.6.8 and 6.1.1.4'
O O 0.0106 0.0060 'International Tables Vol C Tables 4.2.6.8 and 6.1.1.4'
S S 0.1246 0.1234 'International Tables Vol C Tables 4.2.6.8 and 6.1.1.4'

loop_
_geom_angle_atom_site_label_1
_geom_angle_atom_site_label_2
_geom_angle_atom_site_label_3
_geom_angle
_geom_angle_site_symmetry_1
_geom_angle_site_symmetry_3
_geom_angle_publ_flag
O4 S1 O3 119.48(14) . . ?
O4 S1 N5 106.77(14) . . ?
O3 S1 N5 107.23(14) . . ?
O4 S1 C26 108.00(14) . . ?
O3 S1 C26 106.25(15) . . ?
N5 S1 C26 108.77(14) . . ?
C11 O1 C12 117.1(3) . . ?
C1 N1 N2 118.1(3) . . ?
N1 N2 H2C 113(3) . . ?
N1 N2 H2D 112(2) . . ?
H2C N2 H2D 115(3) . . ?
C2 N3 N4 120.9(2) . . ?
N3 N4 C5 119.2(2) . . ?
N3 N4 H4 120.4 . . ?
C5 N4 H4 120.4 . . ?
C4 N5 S1 120.9(2) . . ?
C4 N5 H5 119.6 . . ?
S1 N5 H5 119.6 . . ?
N1 C1 C2 118.4(3) . . ?
N1 C1 C20 121.8(3) . . ?
C2 C1 C20 119.7(3) . . ?
N3 C2 C1 127.3(3) . . ?
N3 C2 C3 115.1(2) . . ?
C1 C2 C3 117.6(2) . . ?
C14 C3 C2 112.9(2) . . ?
C14 C3 C4 109.1(2) . . ?
C2 C3 C4 112.3(2) . . ?
C14 C3 H3 107.4 . . ?
C2 C3 H3 107.4 . . ?
C4 C3 H3 107.4 . . ?
N5 C4 C3 113.5(2) . . ?
N5 C4 H4A 108.9 . . ?
C3 C4 H4A 108.9 . . ?
N5 C4 H4B 108.9 . . ?
C3 C4 H4B 108.9 . . ?
H4A C4 H4B 107.7 . . ?
N4 C5 C10 120.0(3) . . ?
N4 C5 C6 122.0(3) . . ?
C10 C5 C6 118.0(3) . . ?
C7 C6 C5 120.4(3) . . ?
C7 C6 H6 119.8 . . ?
C5 C6 H6 119.8 . . ?
C6 C7 C8 121.5(3) . . ?
C6 C7 H7 119.3 . . ?
C8 C7 H7 119.3 . . ?
C7 C8 C9 118.2(3) . . ?
C7 C8 C11 123.0(3) . . ?
C9 C8 C11 118.8(3) . . ?
C10 C9 C8 120.6(3) . . ?
C10 C9 H9 119.7 . . ?
C8 C9 H9 119.7 . . ?
C9 C10 C5 121.2(3) . . ?
C9 C10 H10 119.4 . . ?
C5 C10 H10 119.4 . . ?
O2 C11 O1 122.4(3) . . ?
O2 C11 C8 125.2(3) . . ?
O1 C11 C8 112.3(3) . . ?
C13 C12 O1 107.5(3) . . ?
C13 C12 H12A 110.2 . . ?
O1 C12 H12A 110.2 . . ?
C13 C12 H12B 110.2 . . ?
O1 C12 H12B 110.2 . . ?
H12A C12 H12B 108.5 . . ?
C12 C13 H13A 109.5 . . ?
C12 C13 H13B 109.5 . . ?
H13A C13 H13B 109.5 . . ?
C12 C13 H13C 109.5 . . ?
H13A C13 H13C 109.5 . . ?
H13B C13 H13C 109.5 . . ?
C19 C14 C15 117.8(3) . . ?
C19 C14 C3 121.2(3) . . ?
C15 C14 C3 120.9(3) . . ?
C16 C15 C14 121.4(3) . . ?
C16 C15 H15 119.3 . . ?
C14 C15 H15 119.3 . . ?
C17 C16 C15 120.2(3) . . ?
C17 C16 H16 119.9 . . ?
C15 C16 H16 119.9 . . ?
C16 C17 C18 119.3(3) . . ?
C16 C17 H17 120.3 . . ?
C18 C17 H17 120.3 . . ?
C17 C18 C19 120.2(3) . . ?
C17 C18 H18 119.9 . . ?
C19 C18 H18 119.9 . . ?
C14 C19 C18 120.9(3) . . ?
C14 C19 H19 119.5 . . ?
C18 C19 H19 119.5 . . ?
C25 C20 C21 119.1(3) . . ?
C25 C20 C1 121.4(3) . . ?
C21 C20 C1 119.4(3) . . ?
C22 C21 C20 120.4(4) . . ?
C22 C21 H21 119.8 . . ?
C20 C21 H21 119.8 . . ?
C23 C22 C21 119.7(4) . . ?
C23 C22 H22 120.1 . . ?
C21 C22 H22 120.1 . . ?
C22 C23 C24 120.4(4) . . ?
C22 C23 H23 119.8 . . ?
C24 C23 H23 119.8 . . ?
C23 C24 C25 120.5(4) . . ?
C23 C24 H24 119.8 . . ?
C25 C24 H24 119.8 . . ?
C24 C25 C20 119.8(3) . . ?
C24 C25 H25 120.1 . . ?
C20 C25 H25 120.1 . . ?
C27 C26 C31 119.1(3) . . ?
C27 C26 S1 120.5(3) . . ?
C31 C26 S1 120.4(2) . . ?
C26 C27 C28 120.0(3) . . ?
C26 C27 H27 120.0 . . ?
C28 C27 H27 120.0 . . ?
C29 C28 C27 122.2(3) . . ?
C29 C28 H28 118.9 . . ?
C27 C28 H28 118.9 . . ?
C28 C29 C30 117.1(3) . . ?
C28 C29 C32 121.9(3) . . ?
C30 C29 C32 121.0(3) . . ?
C31 C30 C29 121.8(3) . . ?
C31 C30 H30 119.1 . . ?
C29 C30 H30 119.1 . . ?
C30 C31 C26 119.9(3) . . ?
C30 C31 H31 120.1 . . ?
C26 C31 H31 120.1 . . ?
C29 C32 H32A 109.5 . . ?
C29 C32 H32B 109.5 . . ?
H32A C32 H32B 109.5 . . ?
C29 C32 H32C 109.5 . . ?
H32A C32 H32C 109.5 . . ?
H32B C32 H32C 109.5 . . ?

loop_
_geom_bond_atom_site_label_1
_geom_bond_atom_site_label_2
_geom_bond_distance
_geom_bond_site_symmetry_2
_geom_bond_publ_flag
S1 O4 1.429(2) . ?
S1 O3 1.433(2) . ?
S1 N5 1.606(2) . ?
S1 C26 1.755(3) . ?
O1 C11 1.351(4) . ?
O1 C12 1.483(4) . ?
O2 C11 1.205(3) . ?
N1 C1 1.292(3) . ?
N1 N2 1.382(4) . ?
N2 H2C 0.86(4) . ?
N2 H2D 1.10(5) . ?
N3 C2 1.292(3) . ?
N3 N4 1.356(3) . ?
N4 C5 1.380(3) . ?
N4 H4 0.8600 . ?
N5 C4 1.463(3) . ?
N5 H5 0.8600 . ?
C1 C2 1.480(4) . ?
C1 C20 1.498(4) . ?
C2 C3 1.518(4) . ?
C3 C14 1.518(4) . ?
C3 C4 1.530(4) . ?
C3 H3 0.9800 . ?
C4 H4A 0.9700 . ?
C4 H4B 0.9700 . ?
C5 C10 1.392(4) . ?
C5 C6 1.400(4) . ?
C6 C7 1.365(4) . ?
C6 H6 0.9300 . ?
C7 C8 1.388(4) . ?
C7 H7 0.9300 . ?
C8 C9 1.392(4) . ?
C8 C11 1.476(4) . ?
C9 C10 1.366(4) . ?
C9 H9 0.9300 . ?
C10 H10 0.9300 . ?
C12 C13 1.450(5) . ?
C12 H12A 0.9700 . ?
C12 H12B 0.9700 . ?
C13 H13A 0.9600 . ?
C13 H13B 0.9600 . ?
C13 H13C 0.9600 . ?
C14 C19 1.374(4) . ?
C14 C15 1.381(4) . ?
C15 C16 1.379(4) . ?
C15 H15 0.9300 . ?
C16 C17 1.369(4) . ?
C16 H16 0.9300 . ?
C17 C18 1.371(5) . ?
C17 H17 0.9300 . ?
C18 C19 1.391(4) . ?
C18 H18 0.9300 . ?
C19 H19 0.9300 . ?
C20 C25 1.382(4) . ?
C20 C21 1.382(4) . ?
C21 C22 1.381(5) . ?
C21 H21 0.9300 . ?
C22 C23 1.364(6) . ?
C22 H22 0.9300 . ?
C23 C24 1.365(6) . ?
C23 H23 0.9300 . ?
C24 C25 1.378(5) . ?
C24 H24 0.9300 . ?
C25 H25 0.9300 . ?
C26 C27 1.371(4) . ?
C26 C31 1.389(4) . ?
C27 C28 1.384(5) . ?
C27 H27 0.9300 . ?
C28 C29 1.374(4) . ?
C28 H28 0.9300 . ?
C29 C30 1.387(4) . ?
C29 C32 1.507(4) . ?
C30 C31 1.379(4) . ?
C30 H30 0.9300 . ?
C31 H31 0.9300 . ?
C32 H32A 0.9600 . ?
C32 H32B 0.9600 . ?
C32 H32C 0.9600 . ?

loop_
_geom_torsion_atom_site_label_1
_geom_torsion_atom_site_label_2
_geom_torsion_atom_site_label_3
_geom_torsion_atom_site_label_4
_geom_torsion
_geom_torsion_site_symmetry_1
_geom_torsion_site_symmetry_2
_geom_torsion_site_symmetry_3
_geom_torsion_site_symmetry_4
_geom_torsion_publ_flag
C2 N3 N4 C5 177.1(3) . . . . ?
O4 S1 N5 C4 -175.2(2) . . . . ?
O3 S1 N5 C4 -46.0(2) . . . . ?
C26 S1 N5 C4 68.5(2) . . . . ?
N2 N1 C1 C2 177.8(3) . . . . ?
N2 N1 C1 C20 -3.8(4) . . . . ?
N4 N3 C2 C1 -3.3(4) . . . . ?
N4 N3 C2 C3 179.5(2) . . . . ?
N1 C1 C2 N3 0.7(4) . . . . ?
C20 C1 C2 N3 -177.8(3) . . . . ?
N1 C1 C2 C3 177.8(3) . . . . ?
C20 C1 C2 C3 -0.7(4) . . . . ?
N3 C2 C3 C14 109.2(3) . . . . ?
C1 C2 C3 C14 -68.2(3) . . . . ?
N3 C2 C3 C4 -14.7(3) . . . . ?
C1 C2 C3 C4 167.8(2) . . . . ?
S1 N5 C4 C3 -101.5(3) . . . . ?
C14 C3 C4 N5 168.4(2) . . . . ?
C2 C3 C4 N5 -65.5(3) . . . . ?
N3 N4 C5 C10 169.2(3) . . . . ?
N3 N4 C5 C6 -10.3(4) . . . . ?
N4 C5 C6 C7 178.9(3) . . . . ?
C10 C5 C6 C7 -0.5(5) . . . . ?
C5 C6 C7 C8 -0.7(5) . . . . ?
C6 C7 C8 C9 2.2(5) . . . . ?
C6 C7 C8 C11 -176.1(3) . . . . ?
C7 C8 C9 C10 -2.4(5) . . . . ?
C11 C8 C9 C10 176.0(3) . . . . ?
C8 C9 C10 C5 1.2(5) . . . . ?
N4 C5 C10 C9 -179.2(3) . . . . ?
C6 C5 C10 C9 0.3(5) . . . . ?
C12 O1 C11 O2 0.9(5) . . . . ?
C12 O1 C11 C8 179.5(3) . . . . ?
C7 C8 C11 O2 177.5(3) . . . . ?
C9 C8 C11 O2 -0.7(5) . . . . ?
C7 C8 C11 O1 -1.0(5) . . . . ?
C9 C8 C11 O1 -179.2(3) . . . . ?
C11 O1 C12 C13 85.8(4) . . . . ?
C2 C3 C14 C19 134.1(3) . . . . ?
C4 C3 C14 C19 -100.2(3) . . . . ?
C2 C3 C14 C15 -46.7(4) . . . . ?
C4 C3 C14 C15 79.0(3) . . . . ?
C19 C14 C15 C16 -1.2(5) . . . . ?
C3 C14 C15 C16 179.5(3) . . . . ?
C14 C15 C16 C17 -1.3(5) . . . . ?
C15 C16 C17 C18 3.3(5) . . . . ?
C16 C17 C18 C19 -2.7(6) . . . . ?
C15 C14 C19 C18 1.7(5) . . . . ?
C3 C14 C19 C18 -179.0(3) . . . . ?
C17 C18 C19 C14 0.2(6) . . . . ?
N1 C1 C20 C25 106.6(4) . . . . ?
C2 C1 C20 C25 -75.0(4) . . . . ?
N1 C1 C20 C21 -70.4(4) . . . . ?
C2 C1 C20 C21 108.0(3) . . . . ?
C25 C20 C21 C22 1.1(5) . . . . ?
C1 C20 C21 C22 178.2(3) . . . . ?
C20 C21 C22 C23 1.0(6) . . . . ?
C21 C22 C23 C24 -1.6(6) . . . . ?
C22 C23 C24 C25 0.1(6) . . . . ?
C23 C24 C25 C20 2.0(5) . . . . ?
C21 C20 C25 C24 -2.6(5) . . . . ?
C1 C20 C25 C24 -179.6(3) . . . . ?
O4 S1 C26 C27 141.1(3) . . . . ?
O3 S1 C26 C27 11.8(3) . . . . ?
N5 S1 C26 C27 -103.3(3) . . . . ?
O4 S1 C26 C31 -38.9(3) . . . . ?
O3 S1 C26 C31 -168.3(2) . . . . ?
N5 S1 C26 C31 76.6(3) . . . . ?
C31 C26 C27 C28 0.9(5) . . . . ?
S1 C26 C27 C28 -179.1(3) . . . . ?
C26 C27 C28 C29 0.1(6) . . . . ?
C27 C28 C29 C30 -1.1(6) . . . . ?
C27 C28 C29 C32 178.4(4) . . . . ?
C28 C29 C30 C31 1.0(5) . . . . ?
C32 C29 C30 C31 -178.4(3) . . . . ?
C29 C30 C31 C26 0.0(5) . . . . ?
C27 C26 C31 C30 -0.9(5) . . . . ?
S1 C26 C31 C30 179.1(2) . . . . ?
